data_4126022
loop_
_publ_author_name
'Maier, Josef M.'
'Li, Ping'
'Vik, Erik C.'
'Yehl, Christopher J.'
'Strickland, Sharon M. S.'
'Shimizu, Ken D.'

_publ_section_title
;
 Measurement of Solvent OH-\p Interactions Using a Molecular Balance.
;
_journal_issue 19
_journal_name_full 'Journal of the American Chemical Society'
_journal_page_first 6550
_journal_page_last 6553
_journal_paper_doi 10.1021/jacs.7b02349
_journal_volume 139
_journal_year 2017
_chemical_formula_moiety 'C17 H15 N O4'
_chemical_formula_sum 'C17 H15 N O4'
_chemical_formula_weight 297.30
_chemical_name_systematic
;
 ?
;
_space_group_crystal_system monoclinic
_space_group_IT_number 14
_space_group_name_Hall '-P 2yn'
_space_group_name_H-M_alt 'P 1 21/n 1'
_symmetry_space_group_name_Hall '-P 2yn'
_symmetry_space_group_name_H-M 'P 1 21/n 1'
_atom_sites_solution_hydrogens mixed
_atom_sites_solution_primary direct
_audit_creation_date 2014-07-24
_audit_creation_method
;
Olex2 1.2
(compiled 2014.07.22 svn.r2960 for OlexSys, GUI svn.r4862)
;
_cell_angle_alpha 90
_cell_angle_beta 90.419(2)
_cell_angle_gamma 90
_cell_formula_units_Z 4
_cell_length_a 10.5608(8)
_cell_length_b 6.4181(5)
_cell_length_c 19.8406(14)
_cell_measurement_reflns_used 9706
_cell_measurement_temperature 100(2)
_cell_measurement_theta_max 27.669
_cell_measurement_theta_min 2.178
_cell_volume 1344.77(17)
_computing_cell_refinement 'SAINT v6.45A (Bruker, 2003)'
_computing_data_collection 'SMART v5.631 (Bruker, 2003)'
_computing_data_reduction 'SAINT v6.45A (Bruker, 2003)'
_computing_molecular_graphics 'Olex2 (Dolomanov et al., 2009)'
_computing_publication_material 'Olex2 (Dolomanov et al., 2009)'
_computing_structure_refinement 'ShelXL (Sheldrick, 2008)'
_computing_structure_solution 'ShelXS (Sheldrick, 2008)'
_diffrn_ambient_temperature 100(2)
_diffrn_measured_fraction_theta_full 0.989
_diffrn_measured_fraction_theta_max 0.988
_diffrn_measurement_device_type 'CCD area detector'
_diffrn_measurement_method 'phi and omega scans'
_diffrn_radiation_monochromator graphite
_diffrn_radiation_type MoK\a
_diffrn_radiation_wavelength 0.71073
_diffrn_reflns_av_R_equivalents 0.0507
_diffrn_reflns_av_unetI/netI 0.0351
_diffrn_reflns_Laue_measured_fraction_full 0.989
_diffrn_reflns_Laue_measured_fraction_max 0.988
_diffrn_reflns_limit_h_max 13
_diffrn_reflns_limit_h_min -13
_diffrn_reflns_limit_k_max 8
_diffrn_reflns_limit_k_min -7
_diffrn_reflns_limit_l_max 25
_diffrn_reflns_limit_l_min -24
_diffrn_reflns_number 18020
_diffrn_reflns_point_group_measured_fraction_full 0.989
_diffrn_reflns_point_group_measured_fraction_max 0.988
_diffrn_reflns_theta_full 27.500
_diffrn_reflns_theta_max 27.712
_diffrn_reflns_theta_min 2.053
_diffrn_source_current 38.0
_diffrn_source_power 1.786
_diffrn_source_voltage 47.0
_exptl_absorpt_coefficient_mu 0.105
_exptl_absorpt_correction_type none
_exptl_crystal_colour colorless
_exptl_crystal_density_diffrn 1.468
_exptl_crystal_description plate
_exptl_crystal_F_000 624
_exptl_crystal_size_max 0.48
_exptl_crystal_size_mid 0.3
_exptl_crystal_size_min 0.08
_refine_diff_density_max 0.356
_refine_diff_density_min -0.234
_refine_diff_density_rms 0.058
_refine_ls_extinction_method none
_refine_ls_goodness_of_fit_ref 1.064
_refine_ls_hydrogen_treatment refU
_refine_ls_matrix_type full
_refine_ls_number_parameters 218
_refine_ls_number_reflns 3123
_refine_ls_number_restraints 0
_refine_ls_restrained_S_all 1.064
_refine_ls_R_factor_all 0.0567
_refine_ls_R_factor_gt 0.0455
_refine_ls_shift/su_max 0.001
_refine_ls_shift/su_mean 0.000
_refine_ls_structure_factor_coef Fsqd
_refine_ls_weighting_details 'w=1/[\s^2^(Fo^2^)+(0.0731P)^2^+0.0981P] where P=(Fo^2^+2Fc^2^)/3'
_refine_ls_weighting_scheme calc
_refine_ls_wR_factor_gt 0.1158
_refine_ls_wR_factor_ref 0.1217
_reflns_number_gt 2510
_reflns_number_total 3123
_reflns_threshold_expression 'I > 2\s(I)'
_cod_data_source_file ja7b02349_si_002.cif
_cod_data_source_block lpc217m
_cod_depositor_comments 'Adding full bibliography for 4126022.cif.'
_cod_database_code 4126022
_shelxl_version_number 2014-3
_shelx_space_group_comment
;
The symmetry employed for this shelxl refinement is uniquely defined
by the following loop, which should always be used as a source of
symmetry information in preference to the above space-group names.
They are only intended as comments.
;
_olex2_refinement_description
;
1.a Ternary CH refined with riding coordinates:
 C2(H2), C3(H3), C6(H6), C7(H7)
1.b Secondary CH2 refined with riding coordinates:
 C1(H1A,H1B)
1.c Aromatic/amide H refined with riding coordinates:
 C8(H8), C9(H9), C12(H12), C14(H14), C15(H15)
1.d Idealised Me refined as rotating group:
 C16(H16A,H16B,H16C)
;
_olex2_submission_special_instructions 'No special instructions were received'

loop_
_space_group_symop_operation_xyz
'x, y, z'
'-x+1/2, y+1/2, -z+1/2'
'-x, -y, -z'
'x-1/2, -y-1/2, z-1/2'

loop_
_atom_site_label
_atom_site_type_symbol
_atom_site_fract_x
_atom_site_fract_y
_atom_site_fract_z
_atom_site_U_iso_or_equiv
_atom_site_adp_type
_atom_site_occupancy
_atom_site_site_symmetry_order
_atom_site_calc_flag
_atom_site_refinement_flags_posn
O1 O 0.65602(10) 0.68950(16) 0.71249(5) 0.0232(3) Uani 1 1 d .
O2 O 0.24662(9) 0.55514(17) 0.77010(5) 0.0238(3) Uani 1 1 d .
O3 O 0.36058(11) 0.11921(18) 0.44909(5) 0.0294(3) Uani 1 1 d .
O4 O 0.30745(10) 0.44338(17) 0.41822(5) 0.0243(3) Uani 1 1 d .
N1 N 0.44280(11) 0.62114(18) 0.72552(6) 0.0173(3) Uani 1 1 d .
C1 C 0.53837(14) 0.7071(2) 0.93327(7) 0.0233(3) Uani 1 1 d .
H1A H 0.5286 0.8585 0.9412 0.026(4) Uiso 1 1 calc R
H1B H 0.5666 0.6365 0.9751 0.024(4) Uiso 1 1 calc R
C2 C 0.62318(14) 0.6577(2) 0.87270(7) 0.0213(3) Uani 1 1 d .
H2 H 0.7149 0.6939 0.8778 0.022(4) Uiso 1 1 calc R
C3 C 0.54747(14) 0.7801(2) 0.81694(7) 0.0196(3) Uani 1 1 d .
H3 H 0.5681 0.9321 0.8184 0.025(4) Uiso 1 1 calc R
C4 C 0.56014(14) 0.6952(2) 0.74629(7) 0.0181(3) Uani 1 1 d .
C5 C 0.35065(13) 0.6305(2) 0.77617(7) 0.0183(3) Uani 1 1 d .
C6 C 0.40770(14) 0.7414(2) 0.83620(7) 0.0187(3) Uani 1 1 d .
H6 H 0.3628 0.8755 0.8453 0.028(4) Uiso 1 1 calc R
C7 C 0.41894(14) 0.6064(2) 0.90167(7) 0.0202(3) Uani 1 1 d .
H7 H 0.3422 0.6007 0.9308 0.023(4) Uiso 1 1 calc R
C8 C 0.47319(14) 0.3980(2) 0.87956(7) 0.0223(3) Uani 1 1 d .
H8 H 0.4295 0.2687 0.8785 0.024(4) Uiso 1 1 calc R
C9 C 0.59281(14) 0.4298(2) 0.86207(7) 0.0227(3) Uani 1 1 d .
H9 H 0.6495 0.3270 0.8457 0.030(5) Uiso 1 1 calc R
C10 C 0.41717(13) 0.5365(2) 0.65939(7) 0.0169(3) Uani 1 1 d .
C11 C 0.45644(13) 0.3356(2) 0.64320(7) 0.0181(3) Uani 1 1 d .
C12 C 0.42771(13) 0.2640(2) 0.57859(7) 0.0193(3) Uani 1 1 d .
H12 H 0.4520 0.1270 0.5660 0.021(4) Uiso 1 1 calc R
C13 C 0.36420(13) 0.3890(2) 0.53223(7) 0.0186(3) Uani 1 1 d .
C14 C 0.32752(13) 0.5899(2) 0.54936(7) 0.0202(3) Uani 1 1 d .
H14 H 0.2853 0.6758 0.5173 0.023(4) Uiso 1 1 calc R
C15 C 0.35324(13) 0.6636(2) 0.61373(7) 0.0187(3) Uani 1 1 d .
H15 H 0.3274 0.7997 0.6265 0.012(4) Uiso 1 1 calc R
C16 C 0.52951(14) 0.2036(2) 0.69219(7) 0.0223(3) Uani 1 1 d .
H16A H 0.6075 0.2759 0.7054 0.032(5) Uiso 1 1 calc GR
H16B H 0.5508 0.0703 0.6710 0.037(5) Uiso 1 1 calc GR
H16C H 0.4780 0.1781 0.7322 0.030(5) Uiso 1 1 calc GR
C17 C 0.34399(13) 0.3000(2) 0.46309(7) 0.0208(3) Uani 1 1 d .
H4 H 0.310(2) 0.390(4) 0.3772(13) 0.065(7) Uiso 1 1 d .

loop_
_atom_site_aniso_label
_atom_site_aniso_U_11
_atom_site_aniso_U_22
_atom_site_aniso_U_33
_atom_site_aniso_U_23
_atom_site_aniso_U_13
_atom_site_aniso_U_12
O1 0.0209(6) 0.0320(6) 0.0168(5) 0.0006(4) 0.0011(4) -0.0065(4)
O2 0.0169(5) 0.0321(6) 0.0223(5) -0.0042(4) 0.0010(4) -0.0005(4)
O3 0.0336(6) 0.0312(7) 0.0232(6) -0.0080(5) -0.0061(5) 0.0048(5)
O4 0.0293(6) 0.0280(6) 0.0155(5) 0.0000(4) -0.0016(4) -0.0041(5)
N1 0.0178(6) 0.0213(6) 0.0129(6) -0.0007(5) -0.0010(5) -0.0004(5)
C1 0.0248(8) 0.0300(8) 0.0150(7) -0.0001(6) -0.0019(6) -0.0002(6)
C2 0.0177(7) 0.0318(8) 0.0144(7) 0.0015(6) -0.0029(6) 0.0008(6)
C3 0.0226(8) 0.0202(7) 0.0160(7) 0.0001(5) -0.0030(6) -0.0029(6)
C4 0.0208(7) 0.0181(7) 0.0153(6) 0.0023(5) -0.0011(6) -0.0018(6)
C5 0.0183(7) 0.0199(7) 0.0166(7) 0.0016(5) 0.0002(6) 0.0047(6)
C6 0.0205(7) 0.0205(7) 0.0151(6) -0.0012(5) -0.0012(6) 0.0043(6)
C7 0.0180(7) 0.0283(8) 0.0144(7) 0.0009(6) 0.0021(6) 0.0021(6)
C8 0.0251(8) 0.0241(8) 0.0176(7) 0.0037(6) -0.0014(6) 0.0016(6)
C9 0.0227(8) 0.0288(8) 0.0166(7) 0.0015(6) -0.0027(6) 0.0080(6)
C10 0.0146(7) 0.0238(7) 0.0125(6) -0.0005(5) 0.0011(5) -0.0043(6)
C11 0.0138(7) 0.0238(7) 0.0167(7) 0.0013(5) 0.0007(5) -0.0024(6)
C12 0.0165(7) 0.0215(7) 0.0198(7) -0.0025(6) 0.0022(6) -0.0016(6)
C13 0.0145(7) 0.0269(8) 0.0146(7) -0.0011(6) 0.0013(5) -0.0048(6)
C14 0.0185(7) 0.0254(8) 0.0166(7) 0.0034(6) -0.0014(6) -0.0010(6)
C15 0.0168(7) 0.0195(7) 0.0198(7) -0.0008(5) 0.0000(6) -0.0001(6)
C16 0.0221(8) 0.0240(8) 0.0207(7) 0.0002(6) -0.0013(6) 0.0019(6)
C17 0.0155(7) 0.0277(8) 0.0192(7) -0.0003(6) -0.0013(6) -0.0034(6)

loop_
_atom_type_symbol
_atom_type_description
_atom_type_scat_dispersion_real
_atom_type_scat_dispersion_imag
_atom_type_scat_source
C C 0.0033 0.0016 'International Tables Vol C Tables 4.2.6.8 and 6.1.1.4'
H H 0.0000 0.0000 'International Tables Vol C Tables 4.2.6.8 and 6.1.1.4'
N N 0.0061 0.0033 'International Tables Vol C Tables 4.2.6.8 and 6.1.1.4'
O O 0.0106 0.0060 'International Tables Vol C Tables 4.2.6.8 and 6.1.1.4'

loop_
_geom_angle_atom_site_label_1
_geom_angle_atom_site_label_2
_geom_angle_atom_site_label_3
_geom_angle
C17 O4 H4 109.6(15)
C4 N1 C5 113.24(11)
C4 N1 C10 124.06(11)
C5 N1 C10 122.67(11)
H1A C1 H1B 110.3
C2 C1 H1A 112.9
C2 C1 H1B 112.9
C2 C1 C7 94.31(11)
C7 C1 H1A 112.9
C7 C1 H1B 112.9
C1 C2 H2 116.3
C1 C2 C3 98.69(11)
C3 C2 H2 116.3
C9 C2 C1 100.62(12)
C9 C2 H2 116.3
C9 C2 C3 106.22(11)
C2 C3 H3 111.0
C4 C3 C2 115.15(12)
C4 C3 H3 111.0
C4 C3 C6 105.20(11)
C6 C3 C2 103.13(11)
C6 C3 H3 111.0
O1 C4 N1 124.75(12)
O1 C4 C3 126.92(13)
N1 C4 C3 108.32(12)
O2 C5 N1 123.13(13)
O2 C5 C6 128.78(13)
N1 C5 C6 108.06(12)
C3 C6 H6 111.1
C3 C6 C7 103.14(11)
C5 C6 C3 104.89(11)
C5 C6 H6 111.1
C5 C6 C7 114.94(12)
C7 C6 H6 111.1
C1 C7 C6 99.33(11)
C1 C7 H7 116.3
C6 C7 H7 116.3
C8 C7 C1 100.17(12)
C8 C7 C6 105.89(11)
C8 C7 H7 116.3
C7 C8 H8 126.2
C9 C8 C7 107.53(14)
C9 C8 H8 126.2
C2 C9 H9 125.9
C8 C9 C2 108.26(13)
C8 C9 H9 125.9
C11 C10 N1 120.26(12)
C15 C10 N1 117.27(12)
C15 C10 C11 122.48(13)
C10 C11 C12 117.02(13)
C10 C11 C16 121.77(13)
C12 C11 C16 121.19(13)
C11 C12 H12 119.4
C13 C12 C11 121.30(13)
C13 C12 H12 119.4
C12 C13 C17 116.76(13)
C14 C13 C12 120.55(13)
C14 C13 C17 122.62(13)
C13 C14 H14 120.4
C15 C14 C13 119.25(13)
C15 C14 H14 120.4
C10 C15 H15 120.3
C14 C15 C10 119.39(13)
C14 C15 H15 120.3
C11 C16 H16A 109.5
C11 C16 H16B 109.5
C11 C16 H16C 109.5
H16A C16 H16B 109.5
H16A C16 H16C 109.5
H16B C16 H16C 109.5
O3 C17 O4 123.45(13)
O3 C17 C13 123.85(13)
O4 C17 C13 112.69(13)

loop_
_geom_bond_atom_site_label_1
_geom_bond_atom_site_label_2
_geom_bond_distance
O1 C4 1.2191(17)
O2 C5 1.2058(17)
O3 C17 1.2060(19)
O4 C17 1.3355(18)
O4 H4 0.88(3)
N1 C4 1.3871(18)
N1 C5 1.4054(19)
N1 C10 1.4438(17)
C1 H1A 0.9900
C1 H1B 0.9900
C1 C2 1.537(2)
C1 C7 1.546(2)
C2 H2 1.0000
C2 C3 1.5708(19)
C2 C9 1.512(2)
C3 H3 1.0000
C3 C4 1.5108(19)
C3 C6 1.548(2)
C5 C6 1.5089(19)
C6 H6 1.0000
C6 C7 1.5649(19)
C7 H7 1.0000
C7 C8 1.521(2)
C8 H8 0.9500
C8 C9 1.328(2)
C9 H9 0.9500
C10 C11 1.393(2)
C10 C15 1.3905(19)
C11 C12 1.3931(19)
C11 C16 1.499(2)
C12 H12 0.9500
C12 C13 1.389(2)
C13 C14 1.389(2)
C13 C17 1.4999(19)
C14 H14 0.9500
C14 C15 1.387(2)
C15 H15 0.9500
C16 H16A 0.9800
C16 H16B 0.9800
C16 H16C 0.9800

loop_
_geom_hbond_atom_site_label_D
_geom_hbond_atom_site_label_H
_geom_hbond_atom_site_label_A
_geom_hbond_distance_DH
_geom_hbond_distance_HA
_geom_hbond_distance_DA
_geom_hbond_angle_DHA
_geom_hbond_site_symmetry_A
O4 H4 O1 0.88(3) 1.89(3) 2.7597(15) 169(2) 3_666

loop_
_geom_torsion_atom_site_label_1
_geom_torsion_atom_site_label_2
_geom_torsion_atom_site_label_3
_geom_torsion_atom_site_label_4
_geom_torsion
O2 C5 C6 C3 173.80(14)
O2 C5 C6 C7 61.28(19)
N1 C5 C6 C3 -4.40(15)
N1 C5 C6 C7 -116.93(13)
N1 C10 C11 C12 179.64(12)
N1 C10 C11 C16 -2.0(2)
N1 C10 C15 C14 179.38(12)
C1 C2 C3 C4 -152.21(13)
C1 C2 C3 C6 -38.20(13)
C1 C2 C9 C8 32.05(15)
C1 C7 C8 C9 -33.12(14)
C2 C1 C7 C6 -59.05(12)
C2 C1 C7 C8 49.09(12)
C2 C3 C4 O1 -65.21(19)
C2 C3 C4 N1 114.27(13)
C2 C3 C6 C5 -119.26(12)
C2 C3 C6 C7 1.41(14)
C3 C2 C9 C8 -70.34(15)
C3 C6 C7 C1 35.66(13)
C3 C6 C7 C8 -67.80(13)
C4 N1 C5 O2 -172.56(13)
C4 N1 C5 C6 5.77(16)
C4 N1 C10 C11 76.81(18)
C4 N1 C10 C15 -102.89(16)
C4 C3 C6 C5 1.77(14)
C4 C3 C6 C7 122.44(11)
C5 N1 C4 O1 174.93(13)
C5 N1 C4 C3 -4.57(16)
C5 N1 C10 C11 -101.23(16)
C5 N1 C10 C15 79.07(17)
C5 C6 C7 C1 149.21(12)
C5 C6 C7 C8 45.75(16)
C6 C3 C4 O1 -178.01(14)
C6 C3 C4 N1 1.47(15)
C6 C7 C8 C9 69.72(14)
C7 C1 C2 C3 59.68(12)
C7 C1 C2 C9 -48.75(12)
C7 C8 C9 C2 0.81(15)
C9 C2 C3 C4 -48.40(16)
C9 C2 C3 C6 65.60(14)
C10 N1 C4 O1 -3.3(2)
C10 N1 C4 C3 177.22(12)
C10 N1 C5 O2 5.7(2)
C10 N1 C5 C6 -176.00(12)
C10 C11 C12 C13 0.8(2)
C11 C10 C15 C14 -0.3(2)
C11 C12 C13 C14 0.0(2)
C11 C12 C13 C17 177.02(12)
C12 C13 C14 C15 -1.0(2)
C12 C13 C17 O3 12.4(2)
C12 C13 C17 O4 -166.58(12)
C13 C14 C15 C10 1.2(2)
C14 C13 C17 O3 -170.61(14)
C14 C13 C17 O4 10.40(19)
C15 C10 C11 C12 -0.7(2)
C15 C10 C11 C16 177.67(13)
C16 C11 C12 C13 -177.52(13)
C17 C13 C14 C15 -177.86(13)
